data_2222665
loop_
_publ_author_name
'Wang, Xiao-Qiang'
'Tong, Jun-Feng'
'Dong, Wen-Kui'
'Gong, Shang-Sheng'
'Wu, Jian-Chao'

_publ_section_title
;
 2,2'-[1,1'-(Decane-1,10-diyldioxydinitrilo)diethylidyne]diphenol
;
_journal_coeditor_code DS2001
_journal_issue 8
_journal_name_full 'Acta Crystallographica Section E'
_journal_page_first o2013
_journal_paper_doi 10.1107/S1600536809029341
_journal_volume 65
_journal_year 2009
_chemical_formula_iupac 'C26 H36 N2 O4'
_chemical_formula_moiety 'C26 H36 N2 O4'
_chemical_formula_sum 'C26 H36 N2 O4'
_chemical_formula_weight 440.57
_chemical_melting_point_gt 343
_chemical_melting_point_lt 344
_chemical_name_systematic
;
2,2'-[1,1'-(Decane-1,10-diyldioxydinitrilo)diethylidyne]diphenol
;
_space_group_IT_number 15
_symmetry_cell_setting monoclinic
_symmetry_space_group_name_Hall '-C 2yc'
_symmetry_space_group_name_H-M 'C 1 2/c 1'
_atom_sites_solution_hydrogens geom
_atom_sites_solution_primary direct
_atom_sites_solution_secondary difmap
_audit_creation_method SHELXL-97
_cell_angle_alpha 90.00
_cell_angle_beta 93.109(2)
_cell_angle_gamma 90.00
_cell_formula_units_Z 4
_cell_length_a 13.0031(16)
_cell_length_b 4.6922(6)
_cell_length_c 40.654(3)
_cell_measurement_reflns_used 1361
_cell_measurement_temperature 298(2)
_cell_measurement_theta_max 26.872
_cell_measurement_theta_min 2.509
_cell_volume 2476.8(5)
_computing_cell_refinement 'SAINT (Siemens, 1996)'
_computing_data_collection 'SMART (Siemens, 1996)'
_computing_data_reduction 'SAINT (Siemens, 1996)'
_computing_molecular_graphics 'SHELXTL (Sheldrick, 2008)'
_computing_publication_material 'SHELXTL (Sheldrick, 2008)'
_computing_structure_refinement 'SHELXL97 (Sheldrick, 2008)'
_computing_structure_solution 'SHELXS97 (Sheldrick, 2008)'
_diffrn_ambient_temperature 298(2)
_diffrn_measured_fraction_theta_full 0.969
_diffrn_measured_fraction_theta_max 0.969
_diffrn_measurement_device_type 'Siemens SMART 1000 CCD area-detector'
_diffrn_measurement_method '\f and \w'
_diffrn_radiation_monochromator graphite
_diffrn_radiation_source 'fine-focus sealed tube'
_diffrn_radiation_type MoK\a
_diffrn_radiation_wavelength 0.71073
_diffrn_reflns_av_R_equivalents 0.0761
_diffrn_reflns_av_sigmaI/netI 0.0671
_diffrn_reflns_limit_h_max 15
_diffrn_reflns_limit_h_min -15
_diffrn_reflns_limit_k_max 5
_diffrn_reflns_limit_k_min -5
_diffrn_reflns_limit_l_max 48
_diffrn_reflns_limit_l_min -44
_diffrn_reflns_number 5830
_diffrn_reflns_theta_full 25.01
_diffrn_reflns_theta_max 25.01
_diffrn_reflns_theta_min 2.01
_exptl_absorpt_coefficient_mu 0.079
_exptl_absorpt_correction_T_max 0.9820
_exptl_absorpt_correction_T_min 0.9615
_exptl_absorpt_correction_type multi-scan
_exptl_absorpt_process_details '(SADABS; Sheldrick, 1996)'
_exptl_crystal_colour colorless
_exptl_crystal_density_diffrn 1.181
_exptl_crystal_density_method 'not measured'
_exptl_crystal_description block-like
_exptl_crystal_F_000 952
_exptl_crystal_size_max 0.50
_exptl_crystal_size_mid 0.48
_exptl_crystal_size_min 0.23
_refine_diff_density_max 0.210
_refine_diff_density_min -0.226
_refine_ls_extinction_method none
_refine_ls_goodness_of_fit_ref 1.034
_refine_ls_hydrogen_treatment constr
_refine_ls_matrix_type full
_refine_ls_number_parameters 145
_refine_ls_number_reflns 2124
_refine_ls_number_restraints 0
_refine_ls_restrained_S_all 1.034
_refine_ls_R_factor_all 0.1373
_refine_ls_R_factor_gt 0.0518
_refine_ls_shift/su_max 0.000
_refine_ls_shift/su_mean 0.000
_refine_ls_structure_factor_coef Fsqd
_refine_ls_weighting_details 'calc w=1/[\s^2^(Fo^2^)+(0.1008P)^2^+5.3906P] where P=(Fo^2^+2Fc^2^)/3'
_refine_ls_weighting_scheme calc
_refine_ls_wR_factor_gt 0.2332
_refine_ls_wR_factor_ref 0.2601
_reflns_number_gt 1209
_reflns_number_total 2124
_reflns_threshold_expression I>2\s(I)
_cod_data_source_file ds2001.cif
_cod_data_source_block I
_cod_depositor_comments
;
The following automatic conversions were performed:
'_symmetry_cell_setting' value 'Monoclinic' changed to 'monoclinic'
according to '/home/saulius/struct/CIF-dictionaries/cif_core.dic'
dictionary named 'cif_core.dic' version 2.4.1 from 2010-06-29.

Automatic conversion script
Id: cif_fix_enum 1527 2010-12-29 10:47:43Z saulius 

The following automatic conversions were performed:

'_symmetry_cell_setting' value 'Monoclinic' changed to 'monoclinic'
according to /home/saulius/struct/CIF-dictionaries/cif_core.dic
dictionary named 'cif_core.dic' version 2.4.1 from 2010-06-29.

Automatic conversion script
Id: cif_fix_values 1715 2011-07-08 13:25:40Z adriana 
;
_cod_original_sg_symbol_H-M 'C 2/c'
_cod_database_code 2222665
_cod_database_fobs_code 2222665

loop_
_symmetry_equiv_pos_as_xyz
'x, y, z'
'-x, y, -z+1/2'
'x+1/2, y+1/2, z'
'-x+1/2, y+1/2, -z+1/2'
'-x, -y, -z'
'x, -y, z-1/2'
'-x+1/2, -y+1/2, -z'
'x+1/2, -y+1/2, z-1/2'

loop_
_atom_site_type_symbol
_atom_site_label
_atom_site_fract_x
_atom_site_fract_y
_atom_site_fract_z
_atom_site_U_iso_or_equiv
_atom_site_adp_type
_atom_site_calc_flag
_atom_site_refinement_flags
_atom_site_occupancy
_atom_site_disorder_assembly
_atom_site_disorder_group
O O1 0.6948(2) 0.6651(8) 0.60162(7) 0.0693(9) Uani d . 1 . .
O O2 0.5126(2) 0.3324(9) 0.66379(8) 0.0803(11) Uani d . 1 . .
H H2 0.5375 0.4228 0.6489 0.120 Uiso calc R 1 . .
N N1 0.6559(2) 0.5081(8) 0.62776(8) 0.0544(9) Uani d . 1 . .
C C1 0.6125(3) 0.8304(11) 0.58630(10) 0.0620(12) Uani d . 1 . .
H H1A 0.6413 0.9723 0.5721 0.074 Uiso calc R 1 . .
H H1B 0.5769 0.9302 0.6032 0.074 Uiso calc R 1 . .
C C2 0.5353(3) 0.6509(11) 0.56611(10) 0.0573(11) Uani d . 1 . .
H H2A 0.5718 0.5358 0.5507 0.069 Uiso calc R 1 . .
H H2B 0.5010 0.5226 0.5807 0.069 Uiso calc R 1 . .
C C3 0.4551(3) 0.8281(11) 0.54718(10) 0.0584(11) Uani d . 1 . .
H H3A 0.4895 0.9470 0.5316 0.070 Uiso calc R 1 . .
H H3B 0.4227 0.9536 0.5625 0.070 Uiso calc R 1 . .
C C4 0.3718(3) 0.6584(11) 0.52849(10) 0.0596(11) Uani d . 1 . .
H H4A 0.3377 0.5384 0.5440 0.071 Uiso calc R 1 . .
H H4B 0.4040 0.5342 0.5130 0.071 Uiso calc R 1 . .
C C5 0.2911(3) 0.8377(11) 0.50978(10) 0.0639(12) Uani d . 1 . .
H H5A 0.3253 0.9613 0.4947 0.077 Uiso calc R 1 . .
H H5B 0.2574 0.9581 0.5253 0.077 Uiso calc R 1 . .
C C6 0.8336(3) 0.3275(14) 0.63241(13) 0.0859(17) Uani d . 1 . .
H H6A 0.8384 0.1795 0.6163 0.129 Uiso calc R 1 . .
H H6B 0.8786 0.2842 0.6513 0.129 Uiso calc R 1 . .
H H6C 0.8535 0.5060 0.6231 0.129 Uiso calc R 1 . .
C C7 0.7246(3) 0.3474(10) 0.64272(9) 0.0508(10) Uani d . 1 . .
C C8 0.6903(3) 0.1753(10) 0.67002(9) 0.0510(10) Uani d . 1 . .
C C9 0.5870(3) 0.1717(11) 0.67948(11) 0.0626(12) Uani d . 1 . .
C C10 0.5576(4) 0.0034(13) 0.70503(12) 0.0759(14) Uani d . 1 . .
H H10 0.4895 0.0057 0.7109 0.091 Uiso calc R 1 . .
C C11 0.6286(4) -0.1700(13) 0.72215(12) 0.0785(15) Uani d . 1 . .
H H11 0.6078 -0.2850 0.7392 0.094 Uiso calc R 1 . .
C C12 0.7295(4) -0.1711(12) 0.71384(12) 0.0778(15) Uani d . 1 . .
H H12 0.7773 -0.2859 0.7254 0.093 Uiso calc R 1 . .
C C13 0.7603(3) -0.0015(11) 0.68828(10) 0.0639(12) Uani d . 1 . .
H H13 0.8290 -0.0041 0.6830 0.077 Uiso calc R 1 . .

loop_
_atom_site_aniso_label
_atom_site_aniso_U_11
_atom_site_aniso_U_22
_atom_site_aniso_U_33
_atom_site_aniso_U_12
_atom_site_aniso_U_13
_atom_site_aniso_U_23
O1 0.0520(16) 0.081(2) 0.0734(19) -0.0094(18) -0.0129(14) 0.0220(19)
O2 0.0520(17) 0.085(2) 0.104(2) 0.0082(19) 0.0014(16) 0.027(2)
N1 0.0458(17) 0.058(2) 0.0580(19) -0.0004(19) -0.0087(15) 0.0059(19)
C1 0.057(2) 0.064(3) 0.064(2) -0.010(3) -0.016(2) 0.019(2)
C2 0.051(2) 0.061(3) 0.058(2) 0.004(2) -0.0098(18) 0.009(2)
C3 0.055(2) 0.060(3) 0.060(2) -0.003(2) -0.0069(19) 0.017(2)
C4 0.053(2) 0.062(3) 0.063(2) -0.001(3) -0.0090(19) 0.012(2)
C5 0.054(2) 0.071(3) 0.066(3) 0.003(3) -0.011(2) 0.016(3)
C6 0.056(3) 0.100(4) 0.102(4) 0.008(3) 0.001(3) 0.029(4)
C7 0.045(2) 0.050(2) 0.056(2) 0.002(2) -0.0076(18) -0.007(2)
C8 0.051(2) 0.046(2) 0.055(2) 0.012(2) -0.0067(18) -0.007(2)
C9 0.062(3) 0.056(3) 0.069(3) 0.005(3) 0.000(2) -0.002(3)
C10 0.074(3) 0.075(3) 0.079(3) 0.003(3) 0.010(3) 0.003(3)
C11 0.102(4) 0.066(3) 0.067(3) -0.003(4) 0.008(3) 0.006(3)
C12 0.101(4) 0.065(3) 0.066(3) 0.024(3) -0.010(3) -0.002(3)
C13 0.066(3) 0.062(3) 0.062(3) 0.013(3) -0.007(2) -0.005(3)

loop_
_atom_type_symbol
_atom_type_description
_atom_type_scat_dispersion_real
_atom_type_scat_dispersion_imag
_atom_type_scat_source
C C 0.0033 0.0016 'International Tables Vol C Tables 4.2.6.8 and 6.1.1.4'
H H 0.0000 0.0000 'International Tables Vol C Tables 4.2.6.8 and 6.1.1.4'
N N 0.0061 0.0033 'International Tables Vol C Tables 4.2.6.8 and 6.1.1.4'
O O 0.0106 0.0060 'International Tables Vol C Tables 4.2.6.8 and 6.1.1.4'

loop_
_geom_angle_atom_site_label_1
_geom_angle_atom_site_label_2
_geom_angle_atom_site_label_3
_geom_angle_site_symmetry_1
_geom_angle_site_symmetry_3
_geom_angle
_geom_angle_publ_flag
N1 O1 C1 . . 108.7(3) ?
C9 O2 H2 . . 109.5 ?
C7 N1 O1 . . 113.1(3) ?
O1 C1 C2 . . 113.0(4) ?
O1 C1 H1A . . 109.0 ?
C2 C1 H1A . . 109.0 ?
O1 C1 H1B . . 109.0 ?
C2 C1 H1B . . 109.0 ?
H1A C1 H1B . . 107.8 ?
C3 C2 C1 . . 112.8(4) ?
C3 C2 H2A . . 109.0 ?
C1 C2 H2A . . 109.0 ?
C3 C2 H2B . . 109.0 ?
C1 C2 H2B . . 109.0 ?
H2A C2 H2B . . 107.8 ?
C2 C3 C4 . . 114.9(4) ?
C2 C3 H3A . . 108.5 ?
C4 C3 H3A . . 108.5 ?
C2 C3 H3B . . 108.5 ?
C4 C3 H3B . . 108.5 ?
H3A C3 H3B . . 107.5 ?
C3 C4 C5 . . 114.6(4) ?
C3 C4 H4A . . 108.6 ?
C5 C4 H4A . . 108.6 ?
C3 C4 H4B . . 108.6 ?
C5 C4 H4B . . 108.6 ?
H4A C4 H4B . . 107.6 ?
C4 C5 C5 . 7_566 113.9(5) ?
C4 C5 H5A . . 108.8 ?
C5 C5 H5A 7_566 . 108.8 ?
C4 C5 H5B . . 108.8 ?
C5 C5 H5B 7_566 . 108.8 ?
H5A C5 H5B . . 107.7 ?
C7 C6 H6A . . 109.5 ?
C7 C6 H6B . . 109.5 ?
H6A C6 H6B . . 109.5 ?
C7 C6 H6C . . 109.5 ?
H6A C6 H6C . . 109.5 ?
H6B C6 H6C . . 109.5 ?
N1 C7 C8 . . 116.5(3) ?
N1 C7 C6 . . 122.8(4) ?
C8 C7 C6 . . 120.6(4) ?
C13 C8 C9 . . 116.4(4) ?
C13 C8 C7 . . 120.6(4) ?
C9 C8 C7 . . 123.1(4) ?
O2 C9 C10 . . 116.9(4) ?
O2 C9 C8 . . 121.9(4) ?
C10 C9 C8 . . 121.2(4) ?
C9 C10 C11 . . 120.7(5) ?
C9 C10 H10 . . 119.7 ?
C11 C10 H10 . . 119.7 ?
C12 C11 C10 . . 119.8(5) ?
C12 C11 H11 . . 120.1 ?
C10 C11 H11 . . 120.1 ?
C11 C12 C13 . . 120.1(5) ?
C11 C12 H12 . . 119.9 ?
C13 C12 H12 . . 119.9 ?
C12 C13 C8 . . 121.8(4) ?
C12 C13 H13 . . 119.1 ?
C8 C13 H13 . . 119.1 ?

loop_
_geom_bond_atom_site_label_1
_geom_bond_atom_site_label_2
_geom_bond_site_symmetry_2
_geom_bond_distance
_geom_bond_publ_flag
O1 N1 . 1.409(4) ?
O1 C1 . 1.436(5) ?
O2 C9 . 1.359(5) ?
O2 H2 . 0.8200 ?
N1 C7 . 1.296(5) ?
C1 C2 . 1.517(6) ?
C1 H1A . 0.9700 ?
C1 H1B . 0.9700 ?
C2 C3 . 1.511(5) ?
C2 H2A . 0.9700 ?
C2 H2B . 0.9700 ?
C3 C4 . 1.515(6) ?
C3 H3A . 0.9700 ?
C3 H3B . 0.9700 ?
C4 C5 . 1.516(5) ?
C4 H4A . 0.9700 ?
C4 H4B . 0.9700 ?
C5 C5 7_566 1.537(8) ?
C5 H5A . 0.9700 ?
C5 H5B . 0.9700 ?
C6 C7 . 1.502(6) ?
C6 H6A . 0.9600 ?
C6 H6B . 0.9600 ?
C6 H6C . 0.9600 ?
C7 C8 . 1.462(6) ?
C8 C13 . 1.413(5) ?
C8 C9 . 1.417(6) ?
C9 C10 . 1.376(7) ?
C10 C11 . 1.389(7) ?
C10 H10 . 0.9300 ?
C11 C12 . 1.373(7) ?
C11 H11 . 0.9300 ?
C12 C13 . 1.385(7) ?
C12 H12 . 0.9300 ?
C13 H13 . 0.9300 ?

loop_
_geom_hbond_atom_site_label_D
_geom_hbond_atom_site_label_H
_geom_hbond_atom_site_label_A
_geom_hbond_site_symmetry_A
_geom_hbond_distance_DH
_geom_hbond_distance_HA
_geom_hbond_distance_DA
_geom_hbond_angle_DHA
_geom_hbond_publ_flag
O2 H2 N1 . 0.82 1.85 2.568(5) 145.9 y
C13 H13 O2 3_545 0.93 2.66 3.565(6) 163.4 y

loop_
_geom_torsion_atom_site_label_1
_geom_torsion_atom_site_label_2
_geom_torsion_atom_site_label_3
_geom_torsion_atom_site_label_4
_geom_torsion_site_symmetry_1
_geom_torsion_site_symmetry_2
_geom_torsion_site_symmetry_3
_geom_torsion_site_symmetry_4
_geom_torsion
_geom_torsion_publ_flag
C1 O1 N1 C7 . . . . 178.7(3) ?
N1 O1 C1 C2 . . . . -72.6(4) ?
O1 C1 C2 C3 . . . . -174.0(4) ?
C1 C2 C3 C4 . . . . -175.9(4) ?
C2 C3 C4 C5 . . . . 179.5(4) ?
C3 C4 C5 C5 . . . 7_566 178.5(5) ?
O1 N1 C7 C8 . . . . -179.5(3) ?
O1 N1 C7 C6 . . . . -1.4(6) ?
N1 C7 C8 C13 . . . . -178.6(4) ?
C6 C7 C8 C13 . . . . 3.3(6) ?
N1 C7 C8 C9 . . . . 2.2(6) ?
C6 C7 C8 C9 . . . . -175.9(5) ?
C13 C8 C9 O2 . . . . -180.0(4) ?
C7 C8 C9 O2 . . . . -0.7(7) ?
C13 C8 C9 C10 . . . . -0.2(7) ?
C7 C8 C9 C10 . . . . 179.0(4) ?
O2 C9 C10 C11 . . . . 179.3(5) ?
C8 C9 C10 C11 . . . . -0.5(8) ?
C9 C10 C11 C12 . . . . 0.9(8) ?
C10 C11 C12 C13 . . . . -0.5(8) ?
C11 C12 C13 C8 . . . . -0.2(8) ?
C9 C8 C13 C12 . . . . 0.6(6) ?
C7 C8 C13 C12 . . . . -178.7(4) ?
